data_2310332
loop_
_publ_author_name
'Ansell, G.B.'
'Katz, L.'

_publ_section_title
;
 A refinement of the crystal structure of zinc molybdenum(IV) oxide, Zn2
 Mo3 O8
;
_journal_name_full 'Acta Crystallographica (1,1948-23,1967)'
_journal_page_first 482
_journal_page_last 485
_journal_volume 21
_journal_year 1966
_chemical_formula_sum 'Mo3 O8 Zn2'
_chemical_name_systematic 'Zn2 Mo3 O8'
_space_group_IT_number 186
_symmetry_space_group_name_Hall 'P 6c -2c'
_symmetry_space_group_name_H-M 'P 63 m c'
_cell_angle_alpha 90
_cell_angle_beta 90
_cell_angle_gamma 120
_cell_formula_units_Z 2
_cell_length_a 5.759
_cell_length_b 5.759
_cell_length_c 9.903
_cell_volume 284.441
_citation_journal_id_ASTM ACCRA9
_cod_data_source_file Ansell_ACCRA9_1966_1066.cif
_cod_data_source_block Mo3O8Zn2
_cod_original_cell_volume 284.4406
_cod_database_code 2310332

loop_
_symmetry_equiv_pos_as_xyz
x,y,z
x-y,x,z+1/2
-y,x-y,z
-x,-y,z+1/2
-x+y,-x,z
y,-x+y,z+1/2
y,x,z+1/2
-x+y,y,z
-x,-x+y,z+1/2
-y,-x,z
x-y,-y,z+1/2
x,x-y,z

loop_
_atom_site_label
_atom_site_type_symbol
_atom_site_fract_x
_atom_site_fract_y
_atom_site_fract_z
_atom_site_occupancy
_atom_site_U_iso_or_equiv
O3 O-2 0.4861 -0.4861 0.3639 1 0.0
O4 O-2 0.1647 -0.1647 0.6354 1 0.0
Zn1 Zn+2 0.3333 0.6666 0.9465 1 0.0
O2 O-2 0.3333 0.6666 0.147 1 0.0
O1 O-2 0 0 0.3886 1 0.0
Mo1 Mo+4 0.1461 -0.1461 0.25 1 0.0
Zn2 Zn+2 0.3333 0.6666 0.5132 1 0.0
